data_7030265
loop_
_publ_author_name
'Weber, Lothar'
'Kuhtz, Henry'
'B\"ohling, Lena'
'Brockhinke, Andreas'
'Chrostowska, Anna'
'Dargelos, Alain'
'Mazi\`ere, Audrey'
'Stammler, Hans-Georg'
'Neumann, Beate'

_publ_section_title
;
 Syntheses of rod-shaped fluorescent 1,3,2-benzodiazaboroles with
 phosphonium, and phosphane chalcogenide acceptor functions.
;
_journal_issue 34
_journal_name_full 'Dalton transactions (Cambridge, England : 2003)'
_journal_page_first 10440
_journal_page_last 10452
_journal_paper_doi 10.1039/c2dt30666b
_journal_volume 41
_journal_year 2012
_chemical_formula_moiety 'C26 H26 B N2 P S2'
_chemical_formula_sum 'C26 H26 B N2 P S2'
_chemical_formula_weight 472.39
_chemical_name_systematic ?
_space_group_IT_number 14
_symmetry_cell_setting monoclinic
_symmetry_space_group_name_Hall '-P 2ybc'
_symmetry_space_group_name_H-M 'P 1 21/c 1'
_atom_sites_solution_hydrogens geom
_atom_sites_solution_primary direct
_atom_sites_solution_secondary difmap
_audit_creation_method SHELXL-97
_cell_angle_alpha 90.00
_cell_angle_beta 116.3641(19)
_cell_angle_gamma 90.00
_cell_formula_units_Z 4
_cell_length_a 18.8093(7)
_cell_length_b 8.1110(3)
_cell_length_c 17.4215(6)
_cell_measurement_reflns_used 112393
_cell_measurement_temperature 100(2)
_cell_measurement_theta_max 27.485
_cell_measurement_theta_min 2.910
_cell_volume 2381.42(15)
_computing_cell_refinement 'HKL Scalepack (Otwinowski & Minor 1997)'
_computing_data_collection 'Collect, Bruker AXS, 2004'
_computing_data_reduction 'Denzo and Scalepack (Otwinowski & Minor, 1997)'
_computing_molecular_graphics 'SHELXTL-PLUS (1990)'
_computing_publication_material 'SHELXL-97 (Sheldrick, 1997)'
_computing_structure_refinement 'SHELXL-97 (Sheldrick, 1997)'
_computing_structure_solution 'SHELXS-97 (Sheldrick, 1990)'
_diffrn_ambient_temperature 100(2)
_diffrn_measured_fraction_theta_full 0.993
_diffrn_measured_fraction_theta_max 0.993
_diffrn_measurement_device_type KappaCCD
_diffrn_measurement_method CCD
_diffrn_radiation_monochromator graphite
_diffrn_radiation_source 'fine-focus sealed tube'
_diffrn_radiation_type MoK\a
_diffrn_radiation_wavelength 0.71073
_diffrn_reflns_av_R_equivalents 0.093
_diffrn_reflns_av_sigmaI/netI 0.0350
_diffrn_reflns_limit_h_max 21
_diffrn_reflns_limit_h_min -24
_diffrn_reflns_limit_k_max 0
_diffrn_reflns_limit_k_min -10
_diffrn_reflns_limit_l_max 22
_diffrn_reflns_limit_l_min 0
_diffrn_reflns_number 57086
_diffrn_reflns_theta_full 27.49
_diffrn_reflns_theta_max 27.49
_diffrn_reflns_theta_min 3.30
_exptl_absorpt_coefficient_mu 0.308
_exptl_absorpt_correction_T_max 0.9817
_exptl_absorpt_correction_T_min 0.9269
_exptl_absorpt_correction_type multi-scan
_exptl_absorpt_process_details 'Denzo and Scalepack (Otwinowski & Minor, 1997)'
_exptl_crystal_colour Colourless
_exptl_crystal_density_diffrn 1.318
_exptl_crystal_density_method 'not measured'
_exptl_crystal_description plate
_exptl_crystal_F_000 992
_exptl_crystal_size_max 0.25
_exptl_crystal_size_mid 0.20
_exptl_crystal_size_min 0.06
_refine_diff_density_max 0.638
_refine_diff_density_min -0.463
_refine_diff_density_rms 0.064
_refine_ls_extinction_method none
_refine_ls_goodness_of_fit_ref 1.037
_refine_ls_hydrogen_treatment constr
_refine_ls_matrix_type full
_refine_ls_number_parameters 291
_refine_ls_number_reflns 5415
_refine_ls_number_restraints 0
_refine_ls_restrained_S_all 1.037
_refine_ls_R_factor_all 0.0666
_refine_ls_R_factor_gt 0.0466
_refine_ls_shift/su_max 0.001
_refine_ls_shift/su_mean 0.000
_refine_ls_structure_factor_coef Fsqd
_refine_ls_weighting_details 'calc w=1/[\s^2^(Fo^2^)+(0.0578P)^2^+1.9190P] where P=(Fo^2^+2Fc^2^)/3'
_refine_ls_weighting_scheme calc
_refine_ls_wR_factor_gt 0.1111
_refine_ls_wR_factor_ref 0.1220
_reflns_number_gt 4190
_reflns_number_total 5415
_reflns_threshold_expression >2sigma(I)
_cod_data_source_file c2dt30666b.txt
_cod_data_source_block compound9
_cod_depositor_comments
;
The following automatic conversions were performed:

'_symmetry_cell_setting' value 'Monoclinic' changed to 'monoclinic'
according to
/usr/data/users/saulius/automatic-downloads/retrospective/RSC/lib/dictionaries/cif_core.dic
dictionary named 'cif_core.dic' version 2.4.2 from 2011-04-26.

Automatic conversion script
Id: cif_fix_values 2281 2013-09-26 08:29:07Z andrius 
;
_cod_original_sg_symbol_H-M 'P 21/c'
_cod_database_code 7030265

loop_
_symmetry_equiv_pos_as_xyz
'x, y, z'
'-x, y+1/2, -z+1/2'
'-x, -y, -z'
'x, -y-1/2, z-1/2'

loop_
_atom_site_label
_atom_site_type_symbol
_atom_site_fract_x
_atom_site_fract_y
_atom_site_fract_z
_atom_site_U_iso_or_equiv
_atom_site_adp_type
_atom_site_occupancy
_atom_site_symmetry_multiplicity
_atom_site_calc_flag
_atom_site_refinement_flags
S1 S 0.17577(3) 0.23769(7) 0.49816(3) 0.02613(14) Uani 1 1 d .
S2 S 0.34997(4) -0.00666(7) 0.65433(4) 0.03082(15) Uani 1 1 d .
P1 P 0.32804(3) 0.22513(7) 0.66681(3) 0.02390(14) Uani 1 1 d .
N1 N -0.06733(11) 0.2329(2) 0.39096(11) 0.0241(4) Uani 1 1 d .
N2 N -0.00321(11) 0.3779(2) 0.32666(11) 0.0244(4) Uani 1 1 d .
B1 B 0.00782(15) 0.2994(3) 0.40500(16) 0.0247(5) Uani 1 1 d .
C1 C -0.12247(13) 0.2723(3) 0.30737(13) 0.0244(4) Uani 1 1 d .
C2 C -0.08318(13) 0.3614(3) 0.26806(13) 0.0249(4) Uani 1 1 d .
C3 C -0.12466(14) 0.4175(3) 0.18440(14) 0.0277(5) Uani 1 1 d .
H3 H -0.0987 0.4782 0.1576 0.033 Uiso 1 1 calc R
C4 C -0.20520(14) 0.3823(3) 0.14094(14) 0.0312(5) Uani 1 1 d .
H4 H -0.2348 0.4210 0.0840 0.037 Uiso 1 1 calc R
C5 C -0.24330(14) 0.2913(3) 0.17963(15) 0.0318(5) Uani 1 1 d .
H5 H -0.2982 0.2668 0.1480 0.038 Uiso 1 1 calc R
C6 C -0.20270(13) 0.2356(3) 0.26351(14) 0.0286(5) Uani 1 1 d .
H6 H -0.2290 0.1744 0.2899 0.034 Uiso 1 1 calc R
C7 C -0.09159(13) 0.1442(3) 0.44877(14) 0.0265(5) Uani 1 1 d .
H7A H -0.0437 0.1042 0.4989 0.032 Uiso 1 1 calc R
H7B H -0.1236 0.0470 0.4186 0.032 Uiso 1 1 calc R
C8 C -0.13997(15) 0.2525(3) 0.47980(16) 0.0343(5) Uani 1 1 d .
H8A H -0.1062 0.3408 0.5162 0.051 Uiso 1 1 calc R
H8B H -0.1600 0.1854 0.5128 0.051 Uiso 1 1 calc R
H8C H -0.1847 0.3008 0.4303 0.051 Uiso 1 1 calc R
C9 C 0.05319(13) 0.4674(3) 0.30477(14) 0.0262(5) Uani 1 1 d .
H9A H 0.0998 0.4995 0.3583 0.031 Uiso 1 1 calc R
H9B H 0.0277 0.5696 0.2737 0.031 Uiso 1 1 calc R
C10 C 0.08109(15) 0.3662(3) 0.24969(16) 0.0333(5) Uani 1 1 d .
H10A H 0.1096 0.2684 0.2816 0.050 Uiso 1 1 calc R
H10B H 0.1166 0.4332 0.2349 0.050 Uiso 1 1 calc R
H10C H 0.0351 0.3319 0.1972 0.050 Uiso 1 1 calc R
C11 C 0.08493(13) 0.2961(3) 0.49154(14) 0.0251(4) Uani 1 1 d .
C12 C 0.09366(13) 0.3409(3) 0.57126(13) 0.0264(5) Uani 1 1 d .
H12 H 0.0504 0.3754 0.5816 0.032 Uiso 1 1 calc R
C13 C 0.17261(13) 0.3313(3) 0.63687(14) 0.0259(5) Uani 1 1 d .
H13 H 0.1878 0.3608 0.6948 0.031 Uiso 1 1 calc R
C14 C 0.22457(13) 0.2745(3) 0.60712(13) 0.0247(4) Uani 1 1 d .
C15 C 0.35131(13) 0.2874(3) 0.77568(13) 0.0252(4) Uani 1 1 d .
C16 C 0.32191(13) 0.1927(3) 0.82259(14) 0.0291(5) Uani 1 1 d .
H16 H 0.2912 0.0970 0.7977 0.035 Uiso 1 1 calc R
C17 C 0.33768(14) 0.2388(3) 0.90530(14) 0.0319(5) Uani 1 1 d .
H17 H 0.3175 0.1749 0.9370 0.038 Uiso 1 1 calc R
C18 C 0.38296(14) 0.3785(3) 0.94179(14) 0.0322(5) Uani 1 1 d .
H18 H 0.3932 0.4107 0.9982 0.039 Uiso 1 1 calc R
C19 C 0.41307(14) 0.4708(3) 0.89622(14) 0.0321(5) Uani 1 1 d .
H19 H 0.4448 0.5650 0.9218 0.038 Uiso 1 1 calc R
C20 C 0.39700(13) 0.4261(3) 0.81286(14) 0.0295(5) Uani 1 1 d .
H20 H 0.4173 0.4904 0.7815 0.035 Uiso 1 1 calc R
C21 C 0.38117(13) 0.3672(3) 0.63054(13) 0.0255(5) Uani 1 1 d .
C22 C 0.45789(14) 0.3266(3) 0.64410(14) 0.0307(5) Uani 1 1 d .
H22 H 0.4811 0.2253 0.6709 0.037 Uiso 1 1 calc R
C23 C 0.50023(14) 0.4348(3) 0.61824(15) 0.0345(5) Uani 1 1 d .
H23 H 0.5525 0.4072 0.6273 0.041 Uiso 1 1 calc R
C24 C 0.46681(15) 0.5828(3) 0.57926(15) 0.0347(5) Uani 1 1 d .
H24 H 0.4961 0.6558 0.5614 0.042 Uiso 1 1 calc R
C25 C 0.39093(15) 0.6246(3) 0.56623(15) 0.0331(5) Uani 1 1 d .
H25 H 0.3682 0.7263 0.5395 0.040 Uiso 1 1 calc R
C26 C 0.34808(14) 0.5178(3) 0.59220(14) 0.0288(5) Uani 1 1 d .
H26 H 0.2963 0.5470 0.5839 0.035 Uiso 1 1 calc R

loop_
_atom_site_aniso_label
_atom_site_aniso_U_11
_atom_site_aniso_U_22
_atom_site_aniso_U_33
_atom_site_aniso_U_23
_atom_site_aniso_U_13
_atom_site_aniso_U_12
S1 0.0276(3) 0.0312(3) 0.0217(3) -0.0028(2) 0.0129(2) -0.0006(2)
S2 0.0396(3) 0.0243(3) 0.0311(3) -0.0006(2) 0.0180(3) 0.0019(2)
P1 0.0279(3) 0.0247(3) 0.0212(3) -0.0005(2) 0.0128(2) -0.0005(2)
N1 0.0295(10) 0.0224(9) 0.0238(9) 0.0008(7) 0.0149(8) 0.0004(7)
N2 0.0291(10) 0.0234(9) 0.0249(9) 0.0000(7) 0.0157(8) -0.0009(7)
B1 0.0322(13) 0.0185(12) 0.0269(12) -0.0025(9) 0.0161(11) 0.0004(9)
C1 0.0322(12) 0.0192(11) 0.0244(10) -0.0010(8) 0.0148(9) 0.0020(8)
C2 0.0317(12) 0.0203(11) 0.0269(11) -0.0028(8) 0.0167(9) 0.0009(8)
C3 0.0373(13) 0.0246(11) 0.0257(11) 0.0018(9) 0.0181(10) 0.0044(9)
C4 0.0348(13) 0.0337(13) 0.0250(11) 0.0005(9) 0.0132(10) 0.0070(10)
C5 0.0280(12) 0.0338(13) 0.0317(12) -0.0027(10) 0.0115(10) 0.0023(10)
C6 0.0296(12) 0.0280(12) 0.0317(12) -0.0031(9) 0.0168(10) -0.0002(9)
C7 0.0321(12) 0.0229(11) 0.0276(11) 0.0044(8) 0.0162(9) -0.0011(9)
C8 0.0423(14) 0.0350(14) 0.0353(13) 0.0047(10) 0.0260(11) 0.0031(10)
C9 0.0322(12) 0.0231(11) 0.0280(11) 0.0005(9) 0.0177(9) -0.0024(9)
C10 0.0433(14) 0.0286(13) 0.0391(13) 0.0006(10) 0.0285(11) -0.0007(10)
C11 0.0299(11) 0.0212(11) 0.0286(11) 0.0017(8) 0.0169(9) -0.0004(8)
C12 0.0310(12) 0.0248(11) 0.0272(11) 0.0024(9) 0.0163(9) 0.0016(9)
C13 0.0347(12) 0.0228(11) 0.0240(10) -0.0006(8) 0.0164(9) -0.0013(9)
C14 0.0285(11) 0.0251(11) 0.0218(10) -0.0019(8) 0.0122(9) -0.0034(8)
C15 0.0275(11) 0.0266(11) 0.0217(10) -0.0003(8) 0.0112(9) 0.0026(9)
C16 0.0305(12) 0.0314(12) 0.0259(11) 0.0016(9) 0.0130(9) 0.0000(9)
C17 0.0335(12) 0.0395(14) 0.0267(11) 0.0062(10) 0.0168(10) 0.0059(10)
C18 0.0379(13) 0.0357(13) 0.0223(11) 0.0007(9) 0.0127(10) 0.0106(10)
C19 0.0373(13) 0.0314(13) 0.0250(11) -0.0041(9) 0.0116(10) 0.0011(10)
C20 0.0325(12) 0.0307(12) 0.0256(11) 0.0016(9) 0.0133(9) 0.0011(9)
C21 0.0298(11) 0.0271(12) 0.0215(10) -0.0029(8) 0.0131(9) -0.0034(9)
C22 0.0328(12) 0.0327(13) 0.0277(11) -0.0010(9) 0.0144(10) 0.0008(10)
C23 0.0293(12) 0.0435(15) 0.0339(12) -0.0074(11) 0.0171(10) -0.0062(10)
C24 0.0414(14) 0.0365(14) 0.0328(12) -0.0069(10) 0.0224(11) -0.0129(11)
C25 0.0459(14) 0.0252(12) 0.0323(12) -0.0008(9) 0.0211(11) -0.0025(10)
C26 0.0335(12) 0.0286(12) 0.0290(11) -0.0016(9) 0.0181(10) -0.0011(9)

loop_
_atom_type_symbol
_atom_type_description
_atom_type_scat_dispersion_real
_atom_type_scat_dispersion_imag
_atom_type_scat_source
C C 0.0033 0.0016 'International Tables Vol C Tables 4.2.6.8 and 6.1.1.4'
H H 0.0000 0.0000 'International Tables Vol C Tables 4.2.6.8 and 6.1.1.4'
B B 0.0013 0.0007 'International Tables Vol C Tables 4.2.6.8 and 6.1.1.4'
N N 0.0061 0.0033 'International Tables Vol C Tables 4.2.6.8 and 6.1.1.4'
P P 0.1023 0.0942 'International Tables Vol C Tables 4.2.6.8 and 6.1.1.4'
S S 0.1246 0.1234 'International Tables Vol C Tables 4.2.6.8 and 6.1.1.4'

loop_
_geom_angle_atom_site_label_1
_geom_angle_atom_site_label_2
_geom_angle_atom_site_label_3
_geom_angle
C11 S1 C14 93.05(10)
C14 P1 C21 106.23(10)
C14 P1 C15 103.82(10)
C21 P1 C15 105.82(10)
C14 P1 S2 112.15(8)
C21 P1 S2 113.32(8)
C15 P1 S2 114.67(8)
C1 N1 B1 108.14(17)
C1 N1 C7 120.96(18)
B1 N1 C7 130.84(19)
C2 N2 B1 107.81(17)
C2 N2 C9 121.61(17)
B1 N2 C9 130.55(19)
N1 B1 N2 106.89(19)
N1 B1 C11 125.7(2)
N2 B1 C11 127.3(2)
C6 C1 N1 130.3(2)
C6 C1 C2 121.3(2)
N1 C1 C2 108.47(19)
C3 C2 N2 130.9(2)
C3 C2 C1 120.4(2)
N2 C2 C1 108.68(18)
C2 C3 C4 118.2(2)
C2 C3 H3 120.9
C4 C3 H3 120.9
C3 C4 C5 121.0(2)
C3 C4 H4 119.5
C5 C4 H4 119.5
C6 C5 C4 121.4(2)
C6 C5 H5 119.3
C4 C5 H5 119.3
C1 C6 C5 117.7(2)
C1 C6 H6 121.2
C5 C6 H6 121.2
N1 C7 C8 112.19(18)
N1 C7 H7A 109.2
C8 C7 H7A 109.2
N1 C7 H7B 109.2
C8 C7 H7B 109.2
H7A C7 H7B 107.9
C7 C8 H8A 109.5
C7 C8 H8B 109.5
H8A C8 H8B 109.5
C7 C8 H8C 109.5
H8A C8 H8C 109.5
H8B C8 H8C 109.5
N2 C9 C10 112.86(18)
N2 C9 H9A 109.0
C10 C9 H9A 109.0
N2 C9 H9B 109.0
C10 C9 H9B 109.0
H9A C9 H9B 107.8
C9 C10 H10A 109.5
C9 C10 H10B 109.5
H10A C10 H10B 109.5
C9 C10 H10C 109.5
H10A C10 H10C 109.5
H10B C10 H10C 109.5
C12 C11 B1 128.0(2)
C12 C11 S1 109.55(17)
B1 C11 S1 122.47(16)
C11 C12 C13 114.39(19)
C11 C12 H12 122.8
C13 C12 H12 122.8
C14 C13 C12 112.35(19)
C14 C13 H13 123.8
C12 C13 H13 123.8
C13 C14 S1 110.64(16)
C13 C14 P1 128.72(16)
S1 C14 P1 120.49(12)
C20 C15 C16 119.6(2)
C20 C15 P1 121.58(17)
C16 C15 P1 118.80(17)
C17 C16 C15 120.0(2)
C17 C16 H16 120.0
C15 C16 H16 120.0
C16 C17 C18 120.0(2)
C16 C17 H17 120.0
C18 C17 H17 120.0
C19 C18 C17 120.2(2)
C19 C18 H18 119.9
C17 C18 H18 119.9
C18 C19 C20 120.2(2)
C18 C19 H19 119.9
C20 C19 H19 119.9
C15 C20 C19 120.0(2)
C15 C20 H20 120.0
C19 C20 H20 120.0
C22 C21 C26 119.7(2)
C22 C21 P1 118.70(17)
C26 C21 P1 121.61(17)
C23 C22 C21 119.7(2)
C23 C22 H22 120.1
C21 C22 H22 120.1
C24 C23 C22 120.4(2)
C24 C23 H23 119.8
C22 C23 H23 119.8
C25 C24 C23 120.2(2)
C25 C24 H24 119.9
C23 C24 H24 119.9
C24 C25 C26 119.9(2)
C24 C25 H25 120.0
C26 C25 H25 120.0
C25 C26 C21 120.1(2)
C25 C26 H26 120.0
C21 C26 H26 120.0

loop_
_geom_bond_atom_site_label_1
_geom_bond_atom_site_label_2
_geom_bond_distance
S1 C11 1.727(2)
S1 C14 1.728(2)
S2 P1 1.9574(8)
P1 C14 1.798(2)
P1 C21 1.813(2)
P1 C15 1.818(2)
N1 C1 1.399(3)
N1 B1 1.429(3)
N1 C7 1.465(3)
N2 C2 1.400(3)
N2 B1 1.435(3)
N2 C9 1.468(3)
B1 C11 1.561(3)
C1 C6 1.388(3)
C1 C2 1.409(3)
C2 C3 1.389(3)
C3 C4 1.389(3)
C3 H3 0.9500
C4 C5 1.394(3)
C4 H4 0.9500
C5 C6 1.390(3)
C5 H5 0.9500
C6 H6 0.9500
C7 C8 1.526(3)
C7 H7A 0.9900
C7 H7B 0.9900
C8 H8A 0.9800
C8 H8B 0.9800
C8 H8C 0.9800
C9 C10 1.522(3)
C9 H9A 0.9900
C9 H9B 0.9900
C10 H10A 0.9800
C10 H10B 0.9800
C10 H10C 0.9800
C11 C12 1.373(3)
C12 C13 1.418(3)
C12 H12 0.9500
C13 C14 1.373(3)
C13 H13 0.9500
C15 C20 1.389(3)
C15 C16 1.401(3)
C16 C17 1.387(3)
C16 H16 0.9500
C17 C18 1.390(3)
C17 H17 0.9500
C18 C19 1.382(3)
C18 H18 0.9500
C19 C20 1.394(3)
C19 H19 0.9500
C20 H20 0.9500
C21 C22 1.394(3)
C21 C26 1.398(3)
C22 C23 1.388(3)
C22 H22 0.9500
C23 C24 1.385(4)
C23 H23 0.9500
C24 C25 1.384(3)
C24 H24 0.9500
C25 C26 1.389(3)
C25 H25 0.9500
C26 H26 0.9500
